data_1576722
loop_
_publ_author_name
'Maji, Milan'
'Zeng, Landley'
'Schrock, Richard R.'
'Conley, Matthew P.'
'Carta, Veronica'

_publ_section_title
;
 Formation of tungsten ethylidene complexes from diethyl complexes through
 a proton-catalyzed rearrangement of ethylene.
;
_journal_issue 1
_journal_name_full 'Chemical science'
_journal_page_first 421
_journal_page_last 429
_journal_paper_doi 10.1039/d5sc07302b
_journal_volume 17
_journal_year 2026
_chemical_formula_moiety 'C34 H40 F18 N2 O2 W'
_chemical_formula_sum 'C34 H40 F18 N2 O2 W'
_chemical_formula_weight 1034.53
_space_group_crystal_system triclinic
_space_group_IT_number 2
_space_group_name_Hall '-P 1'
_space_group_name_H-M_alt 'P -1'
_atom_sites_solution_hydrogens geom
_audit_creation_date 2024-08-07
_audit_creation_method
;
Olex2 1.3
(compiled 2020.11.12 svn.r5f609507 for OlexSys, GUI svn.r6408)
;
_audit_update_record
;
2025-01-24 deposited with the CCDC.	2025-11-03 downloaded from the CCDC.
;
_cell_angle_alpha 87.086(5)
_cell_angle_beta 87.639(6)
_cell_angle_gamma 81.043(6)
_cell_formula_units_Z 2
_cell_length_a 10.5049(9)
_cell_length_b 13.5610(11)
_cell_length_c 13.6443(11)
_cell_measurement_reflns_used 9633
_cell_measurement_temperature 110.0
_cell_measurement_theta_max 68.64
_cell_measurement_theta_min 3.25
_cell_volume 1916.4(3)
_computing_cell_refinement 'SAINT V8.40B (Bruker, 2016)'
_computing_data_reduction 'SAINT V8.40B (Bruker, 2016)'
_computing_molecular_graphics 'Olex2 1.3 (Dolomanov et al., 2009)'
_computing_publication_material 'Olex2 1.3 (Dolomanov et al., 2009)'
_computing_structure_refinement 'XL  (Sheldrick, 2008)'
_diffrn_ambient_temperature 110.0
_diffrn_measured_fraction_theta_full 0.980
_diffrn_measured_fraction_theta_max 0.971
_diffrn_measurement_device_type 'Bruker D8 Venture'
_diffrn_measurement_method '\f and \w scans'
_diffrn_radiation_type CuK\a
_diffrn_radiation_wavelength 1.54178
_diffrn_reflns_av_R_equivalents 0.0775
_diffrn_reflns_av_unetI/netI 0.0663
_diffrn_reflns_Laue_measured_fraction_full 0.980
_diffrn_reflns_Laue_measured_fraction_max 0.971
_diffrn_reflns_limit_h_max 12
_diffrn_reflns_limit_h_min -12
_diffrn_reflns_limit_k_max 16
_diffrn_reflns_limit_k_min -15
_diffrn_reflns_limit_l_max 16
_diffrn_reflns_limit_l_min -16
_diffrn_reflns_number 23570
_diffrn_reflns_point_group_measured_fraction_full 0.980
_diffrn_reflns_point_group_measured_fraction_max 0.971
_diffrn_reflns_theta_full 67.679
_diffrn_reflns_theta_max 68.784
_diffrn_reflns_theta_min 3.245
_diffrn_source_current 1.1
_diffrn_source_power 0.055
_diffrn_source_voltage 50.0
_diffrn_standards_number 0
_exptl_absorpt_coefficient_mu 6.710
_exptl_absorpt_correction_T_max 0.7509
_exptl_absorpt_correction_T_min 0.6109
_exptl_absorpt_correction_type multi-scan
_exptl_absorpt_process_details
;
SADABS-2016/2 (Bruker,2016/2) was used for absorption correction.
wR2(int) was 0.1439 before and 0.0975 after correction.
The Ratio of minimum to maximum transmission is 0.8136.
The \l/2 correction factor is Not present.
;
_exptl_crystal_colour yellow
_exptl_crystal_colour_primary yellow
_exptl_crystal_density_diffrn 1.793
_exptl_crystal_description block
_exptl_crystal_F_000 1020
_exptl_crystal_preparation sytnesized
_exptl_crystal_recrystallization_method 'slow cooling of pentane to -30 C'
_exptl_crystal_size_max 0.08
_exptl_crystal_size_mid 0.06
_exptl_crystal_size_min 0.04
_refine_diff_density_max 4.716
_refine_diff_density_min -1.914
_refine_diff_density_rms 0.227
_refine_ls_extinction_method none
_refine_ls_goodness_of_fit_ref 1.094
_refine_ls_hydrogen_treatment constr
_refine_ls_matrix_type full
_refine_ls_number_parameters 522
_refine_ls_number_reflns 6900
_refine_ls_number_restraints 0
_refine_ls_restrained_S_all 1.094
_refine_ls_R_factor_all 0.0791
_refine_ls_R_factor_gt 0.0665
_refine_ls_shift/su_max 0.001
_refine_ls_shift/su_mean 0.000
_refine_ls_structure_factor_coef Fsqd
_refine_ls_weighting_details 'w=1/[\s^2^(Fo^2^)+(0.0676P)^2^+28.8780P] where P=(Fo^2^+2Fc^2^)/3'
_refine_ls_weighting_scheme calc
_refine_ls_wR_factor_gt 0.1687
_refine_ls_wR_factor_ref 0.1793
_reflns_Friedel_coverage 0.000
_reflns_number_gt 5966
_reflns_number_total 6900
_reflns_threshold_expression 'I > 2\s(I)'
_cod_data_source_file d5sc07302b1.cif
_cod_data_source_block cu_mc2llz_0m_a
_cod_database_code 1576722
_shelx_shelxl_version_number 2019/1
_shelx_space_group_comment
;
The symmetry employed for this shelxl refinement is uniquely defined
by the following loop, which should always be used as a source of
symmetry information in preference to the above space-group names.
They are only intended as comments.
;
_shelx_estimated_absorpt_t_max 0.775
_shelx_estimated_absorpt_t_min 0.616
_olex2_refinement_description
;
1. Fixed Uiso
 At 1.2 times of:
  All C(H) groups, All C(H,H) groups, All N(H,H) groups
 At 1.5 times of:
  All C(H,H,H) groups
2.a Ternary CH refined with riding coordinates:
 C5(H5), C12(H12), C17(H17), C24(H24)
2.b Secondary CH2 refined with riding coordinates:
 N1(H1A,H1B), C1(H1C,H1D), C2(H2A,H2B)
2.c Aromatic/amide H refined with riding coordinates:
 C8(H8), C9(H9), C10(H10), C20(H20), C21(H21), C22(H22)
2.d Idealised Me refined as rotating group:
 C6(H6A,H6B,H6C), C7(H7A,H7B,H7C), C13(H13A,H13B,H13C), C14(H14A,H14B,H14C),
 C18(H18A,H18B,H18C), C19(H19A,H19B,H19C), C25(H25A,H25B,H25C), C26(H26A,H26B,
 H26C)
;
_olex2_submission_special_instructions 'No special instructions were received'

loop_
_space_group_symop_operation_xyz
'x, y, z'
'-x, -y, -z'

loop_
_atom_site_label
_atom_site_type_symbol
_atom_site_fract_x
_atom_site_fract_y
_atom_site_fract_z
_atom_site_U_iso_or_equiv
_atom_site_adp_type
_atom_site_occupancy
_atom_site_site_symmetry_order
_atom_site_calc_flag
_atom_site_refinement_flags_posn
_atom_site_refinement_flags_adp
_atom_site_refinement_flags_occupancy
_atom_site_disorder_assembly
_atom_site_disorder_group
W1 W 0.79394(4) 0.24153(3) 0.27332(3) 0.02477(16) Uani 1 1 d . . . . .
F1 F 0.7498(7) 0.4550(4) 0.1018(4) 0.0444(15) Uani 1 1 d . . . . .
F2 F 0.9546(7) 0.4516(5) 0.1119(5) 0.0487(16) Uani 1 1 d . . . . .
F3 F 0.8254(8) 0.5913(4) 0.1175(5) 0.0503(17) Uani 1 1 d . . . . .
F4 F 0.6119(8) 0.5619(5) 0.2463(5) 0.0599(19) Uani 1 1 d . . . . .
F5 F 0.7481(9) 0.6474(4) 0.3029(6) 0.064(2) Uani 1 1 d . . . . .
F6 F 0.6806(8) 0.5287(5) 0.3908(5) 0.0518(17) Uani 1 1 d . . . . .
F7 F 0.9998(8) 0.5776(5) 0.2597(5) 0.0540(18) Uani 1 1 d . . . . .
F8 F 0.9433(8) 0.5104(5) 0.3989(4) 0.0499(17) Uani 1 1 d . . . . .
F9 F 1.0502(6) 0.4194(5) 0.2905(5) 0.0439(14) Uani 1 1 d . . . . .
F10 F 0.6470(6) 0.3440(5) 0.5430(5) 0.0453(15) Uani 1 1 d . . . . .
F11 F 0.8189(7) 0.4106(4) 0.5436(4) 0.0438(15) Uani 1 1 d . . . . .
F12 F 0.7721(7) 0.3169(5) 0.6660(4) 0.0464(15) Uani 1 1 d . . . . .
F13 F 1.0281(6) 0.3049(5) 0.4572(5) 0.0429(14) Uani 1 1 d . . . . .
F14 F 1.0280(6) 0.2568(5) 0.6086(4) 0.0426(14) Uani 1 1 d . . . . .
F15 F 1.0570(6) 0.1487(5) 0.4969(5) 0.0443(14) Uani 1 1 d . . . . .
F16 F 0.6880(7) 0.1458(5) 0.5974(5) 0.0547(18) Uani 1 1 d . . . . .
F17 F 0.8760(7) 0.1193(5) 0.6574(4) 0.0449(15) Uani 1 1 d . . . . .
F18 F 0.8430(7) 0.0608(4) 0.5189(5) 0.0464(15) Uani 1 1 d . . . . .
O1 O 0.8007(7) 0.3856(4) 0.2873(5) 0.0286(13) Uani 1 1 d . . . . .
O2 O 0.8085(7) 0.2348(4) 0.4231(4) 0.0287(14) Uani 1 1 d . . . . .
N1 N 0.6944(8) 0.1086(6) 0.3240(5) 0.0300(17) Uani 1 1 d . . . . .
H1A H 0.749719 0.053189 0.306691 0.036 Uiso 1 1 calc R U . . .
H1B H 0.692045 0.107607 0.390772 0.036 Uiso 1 1 calc R U . . .
N2 N 0.7337(7) 0.2441(5) 0.1543(6) 0.0247(16) Uani 1 1 d . . . . .
C1 C 0.9505(10) 0.1194(7) 0.2604(7) 0.035(2) Uani 1 1 d . . . . .
H1C H 0.980968 0.084283 0.322437 0.041 Uiso 1 1 calc R U . . .
H1D H 0.946273 0.073937 0.206511 0.041 Uiso 1 1 calc R U . . .
C2 C 0.9988(9) 0.2117(7) 0.2341(8) 0.032(2) Uani 1 1 d . . . . .
H2A H 1.023501 0.223032 0.164056 0.038 Uiso 1 1 calc R U . . .
H2B H 1.058243 0.233392 0.280138 0.038 Uiso 1 1 calc R U . . .
C3 C 0.5666(9) 0.0915(7) 0.2966(7) 0.0286(19) Uani 1 1 d . . . . .
C4 C 0.4573(10) 0.1335(7) 0.3507(7) 0.029(2) Uani 1 1 d . . . . .
C5 C 0.4608(10) 0.2013(7) 0.4346(7) 0.035(2) Uani 1 1 d . . . . .
H5 H 0.552262 0.210998 0.441972 0.042 Uiso 1 1 calc R U . . .
C6 C 0.3789(14) 0.3059(9) 0.4142(9) 0.051(3) Uani 1 1 d . . . . .
H6A H 0.403727 0.332912 0.349474 0.077 Uiso 1 1 calc R U . . .
H6B H 0.394272 0.351171 0.464679 0.077 Uiso 1 1 calc R U . . .
H6C H 0.287237 0.299346 0.415672 0.077 Uiso 1 1 calc R U . . .
C7 C 0.4132(12) 0.1546(9) 0.5322(8) 0.044(3) Uani 1 1 d . . . . .
H7A H 0.325240 0.140797 0.525392 0.066 Uiso 1 1 calc R U . . .
H7B H 0.413916 0.201286 0.584620 0.066 Uiso 1 1 calc R U . . .
H7C H 0.470260 0.092143 0.548510 0.066 Uiso 1 1 calc R U . . .
C8 C 0.3381(10) 0.1078(8) 0.3265(7) 0.034(2) Uani 1 1 d . . . . .
H8 H 0.262076 0.134453 0.362251 0.041 Uiso 1 1 calc R U . . .
C9 C 0.3297(10) 0.0442(8) 0.2514(8) 0.036(2) Uani 1 1 d . . . . .
H9 H 0.248655 0.026846 0.236684 0.043 Uiso 1 1 calc R U . . .
C10 C 0.4403(9) 0.0059(7) 0.1977(7) 0.030(2) Uani 1 1 d . . . . .
H10 H 0.433700 -0.036442 0.145343 0.036 Uiso 1 1 calc R U . . .
C11 C 0.5606(9) 0.0288(7) 0.2196(6) 0.0279(19) Uani 1 1 d . . . . .
C12 C 0.6828(10) -0.0215(7) 0.1650(7) 0.030(2) Uani 1 1 d . . . . .
H12 H 0.748920 0.024062 0.166192 0.036 Uiso 1 1 calc R U . . .
C13 C 0.6607(11) -0.0381(9) 0.0576(7) 0.040(2) Uani 1 1 d . . . . .
H13A H 0.604877 -0.089309 0.053984 0.059 Uiso 1 1 calc R U . . .
H13B H 0.743660 -0.060326 0.023911 0.059 Uiso 1 1 calc R U . . .
H13C H 0.619403 0.024521 0.025937 0.059 Uiso 1 1 calc R U . . .
C14 C 0.7355(12) -0.1178(8) 0.2199(8) 0.043(3) Uani 1 1 d . . . . .
H14A H 0.751055 -0.103928 0.287769 0.064 Uiso 1 1 calc R U . . .
H14B H 0.816656 -0.147526 0.187842 0.064 Uiso 1 1 calc R U . . .
H14C H 0.672978 -0.164382 0.219549 0.064 Uiso 1 1 calc R U . . .
C15 C 0.6762(10) 0.2487(6) 0.0644(7) 0.0279(19) Uani 1 1 d . . . . .
C16 C 0.5434(10) 0.2900(7) 0.0535(7) 0.033(2) Uani 1 1 d . . . . .
C17 C 0.4573(10) 0.3296(8) 0.1393(7) 0.036(2) Uani 1 1 d . . . . .
H17 H 0.502109 0.308566 0.201906 0.043 Uiso 1 1 calc R U . . .
C18 C 0.4271(15) 0.4436(10) 0.1311(11) 0.062(4) Uani 1 1 d . . . . .
H18A H 0.507773 0.471481 0.123801 0.093 Uiso 1 1 calc R U . . .
H18B H 0.379554 0.468111 0.190612 0.093 Uiso 1 1 calc R U . . .
H18C H 0.374539 0.464332 0.073814 0.093 Uiso 1 1 calc R U . . .
C19 C 0.3300(11) 0.2896(9) 0.1416(9) 0.047(3) Uani 1 1 d . . . . .
H19A H 0.289863 0.304105 0.077845 0.070 Uiso 1 1 calc R U . . .
H19B H 0.272582 0.321605 0.193048 0.070 Uiso 1 1 calc R U . . .
H19C H 0.345485 0.217144 0.155389 0.070 Uiso 1 1 calc R U . . .
C20 C 0.4933(11) 0.2956(8) -0.0408(8) 0.038(2) Uani 1 1 d . . . . .
H20 H 0.405319 0.322861 -0.049470 0.045 Uiso 1 1 calc R U . . .
C21 C 0.5690(11) 0.2625(8) -0.1211(7) 0.038(2) Uani 1 1 d . . . . .
H21 H 0.533135 0.267377 -0.184255 0.046 Uiso 1 1 calc R U . . .
C22 C 0.6944(11) 0.2229(7) -0.1100(7) 0.034(2) Uani 1 1 d . . . . .
H22 H 0.744621 0.200869 -0.166516 0.041 Uiso 1 1 calc R U . . .
C23 C 0.7526(9) 0.2133(7) -0.0205(7) 0.0291(19) Uani 1 1 d . . . . .
C24 C 0.8963(10) 0.1722(8) -0.0134(7) 0.032(2) Uani 1 1 d . . . . .
H24 H 0.913314 0.144831 0.055047 0.039 Uiso 1 1 calc R U . . .
C25 C 0.9388(11) 0.0893(7) -0.0845(7) 0.034(2) Uani 1 1 d . . . . .
H25A H 0.882104 0.038404 -0.075277 0.051 Uiso 1 1 calc R U . . .
H25B H 1.027785 0.058885 -0.071804 0.051 Uiso 1 1 calc R U . . .
H25C H 0.933793 0.117424 -0.152067 0.051 Uiso 1 1 calc R U . . .
C26 C 0.9732(11) 0.2577(8) -0.0355(8) 0.040(2) Uani 1 1 d . . . . .
H26A H 0.969412 0.277201 -0.105636 0.060 Uiso 1 1 calc R U . . .
H26B H 1.063188 0.235882 -0.018309 0.060 Uiso 1 1 calc R U . . .
H26C H 0.936450 0.314880 0.003082 0.060 Uiso 1 1 calc R U . . .
C27 C 0.8281(10) 0.4781(7) 0.2582(7) 0.032(2) Uani 1 1 d . . . . .
C28 C 0.8388(12) 0.4942(7) 0.1457(8) 0.041(3) Uani 1 1 d . . . . .
C29 C 0.7151(13) 0.5551(8) 0.3015(8) 0.045(3) Uani 1 1 d . . . . .
C30 C 0.9573(12) 0.4983(8) 0.3012(8) 0.041(3) Uani 1 1 d . . . . .
C31 C 0.8455(10) 0.2357(7) 0.5169(7) 0.030(2) Uani 1 1 d . . . . .
C32 C 0.7692(11) 0.3300(8) 0.5681(7) 0.036(2) Uani 1 1 d . . . . .
C33 C 0.9924(10) 0.2386(7) 0.5205(7) 0.032(2) Uani 1 1 d . . . . .
C34 C 0.8148(11) 0.1384(8) 0.5746(7) 0.036(2) Uani 1 1 d . . . . .

loop_
_atom_site_aniso_label
_atom_site_aniso_U_11
_atom_site_aniso_U_22
_atom_site_aniso_U_33
_atom_site_aniso_U_23
_atom_site_aniso_U_13
_atom_site_aniso_U_12
W1 0.0340(2) 0.0220(2) 0.0186(2) -0.00125(14) 0.00353(15) -0.00644(16)
F1 0.073(4) 0.037(3) 0.028(3) -0.001(2) -0.011(3) -0.019(3)
F2 0.066(4) 0.048(4) 0.032(3) -0.004(3) 0.007(3) -0.010(3)
F3 0.084(5) 0.027(3) 0.041(3) 0.010(3) -0.008(3) -0.015(3)
F4 0.070(5) 0.051(4) 0.052(4) -0.010(3) -0.015(4) 0.019(4)
F5 0.116(7) 0.020(3) 0.054(4) -0.007(3) 0.001(4) -0.003(3)
F6 0.080(5) 0.040(3) 0.032(3) -0.010(3) 0.005(3) 0.003(3)
F7 0.084(5) 0.043(4) 0.044(4) 0.003(3) -0.010(3) -0.036(4)
F8 0.085(5) 0.043(3) 0.028(3) 0.000(3) -0.010(3) -0.025(3)
F9 0.051(4) 0.041(3) 0.043(3) 0.000(3) -0.006(3) -0.016(3)
F10 0.045(4) 0.050(4) 0.039(3) -0.011(3) 0.003(3) 0.003(3)
F11 0.065(4) 0.031(3) 0.037(3) -0.007(2) 0.004(3) -0.011(3)
F12 0.067(4) 0.051(4) 0.022(3) -0.007(3) 0.006(3) -0.012(3)
F13 0.046(3) 0.043(3) 0.041(3) 0.005(3) 0.000(3) -0.014(3)
F14 0.054(4) 0.047(3) 0.030(3) -0.006(3) -0.011(3) -0.013(3)
F15 0.044(3) 0.042(3) 0.047(4) -0.012(3) -0.005(3) -0.003(3)
F16 0.056(4) 0.061(4) 0.048(4) 0.019(3) 0.001(3) -0.021(3)
F17 0.067(4) 0.042(3) 0.027(3) 0.011(2) -0.007(3) -0.015(3)
F18 0.076(5) 0.026(3) 0.038(3) 0.002(2) -0.011(3) -0.011(3)
O1 0.042(4) 0.020(3) 0.025(3) -0.001(2) -0.002(3) -0.006(3)
O2 0.043(4) 0.024(3) 0.019(3) -0.005(2) -0.003(3) -0.007(3)
N1 0.042(5) 0.032(4) 0.017(4) -0.003(3) 0.003(3) -0.011(3)
N2 0.023(4) 0.021(3) 0.028(4) 0.001(3) 0.015(3) -0.004(3)
C1 0.045(6) 0.035(5) 0.024(5) -0.003(4) 0.008(4) -0.008(4)
C2 0.023(4) 0.034(5) 0.035(5) -0.002(4) 0.007(4) 0.001(4)
C3 0.035(5) 0.027(4) 0.023(4) 0.005(3) 0.008(4) -0.007(4)
C4 0.037(5) 0.029(5) 0.022(4) 0.000(4) 0.013(4) -0.006(4)
C5 0.042(6) 0.038(5) 0.024(5) -0.005(4) 0.016(4) -0.006(4)
C6 0.074(9) 0.046(6) 0.032(6) -0.008(5) 0.009(6) -0.006(6)
C7 0.050(6) 0.050(6) 0.029(5) -0.002(5) 0.008(5) -0.006(5)
C8 0.034(5) 0.040(5) 0.028(5) -0.003(4) 0.006(4) -0.010(4)
C9 0.029(5) 0.042(6) 0.038(5) 0.004(4) -0.002(4) -0.013(4)
C10 0.030(5) 0.030(5) 0.033(5) -0.003(4) 0.000(4) -0.007(4)
C11 0.032(5) 0.032(5) 0.020(4) 0.003(3) 0.007(4) -0.009(4)
C12 0.038(5) 0.033(5) 0.020(4) -0.004(4) 0.007(4) -0.008(4)
C13 0.048(6) 0.048(6) 0.025(5) -0.009(4) 0.005(4) -0.012(5)
C14 0.050(6) 0.040(6) 0.032(5) 0.006(4) 0.013(5) 0.006(5)
C15 0.042(5) 0.023(4) 0.021(4) 0.006(3) -0.001(4) -0.013(4)
C16 0.041(5) 0.037(5) 0.021(4) 0.003(4) -0.007(4) -0.009(4)
C17 0.032(5) 0.041(5) 0.030(5) -0.002(4) 0.003(4) 0.005(4)
C18 0.071(9) 0.052(7) 0.069(9) -0.035(7) 0.037(7) -0.027(7)
C19 0.043(6) 0.052(7) 0.046(6) 0.004(5) 0.014(5) -0.013(5)
C20 0.037(5) 0.037(5) 0.040(6) -0.004(4) -0.007(4) -0.006(4)
C21 0.050(6) 0.039(5) 0.026(5) -0.005(4) -0.008(4) -0.003(5)
C22 0.051(6) 0.030(5) 0.018(4) 0.000(4) 0.006(4) -0.002(4)
C23 0.035(5) 0.023(4) 0.028(5) 0.000(4) 0.002(4) -0.003(4)
C24 0.044(6) 0.040(5) 0.015(4) 0.002(4) 0.003(4) -0.015(4)
C25 0.046(6) 0.031(5) 0.025(5) -0.007(4) 0.007(4) -0.006(4)
C26 0.040(6) 0.039(6) 0.042(6) -0.010(5) 0.009(5) -0.015(5)
C27 0.050(6) 0.018(4) 0.028(5) 0.002(4) -0.010(4) -0.004(4)
C28 0.069(8) 0.026(5) 0.029(5) 0.000(4) -0.006(5) -0.016(5)
C29 0.072(8) 0.026(5) 0.034(6) 0.002(4) -0.009(5) 0.003(5)
C30 0.061(7) 0.036(6) 0.031(5) -0.001(4) -0.005(5) -0.019(5)
C31 0.046(6) 0.024(4) 0.021(4) 0.001(3) -0.003(4) -0.005(4)
C32 0.048(6) 0.034(5) 0.025(5) -0.002(4) 0.001(4) -0.007(5)
C33 0.041(5) 0.027(5) 0.030(5) -0.003(4) -0.004(4) -0.009(4)
C34 0.044(6) 0.038(5) 0.029(5) 0.003(4) -0.004(4) -0.017(5)

loop_
_atom_type_symbol
_atom_type_description
_atom_type_scat_dispersion_real
_atom_type_scat_dispersion_imag
_atom_type_scat_source
C C 0.0181 0.0091 'International Tables Vol C Tables 4.2.6.8 and 6.1.1.4'
H H 0.0000 0.0000 'International Tables Vol C Tables 4.2.6.8 and 6.1.1.4'
F F 0.0727 0.0534 'International Tables Vol C Tables 4.2.6.8 and 6.1.1.4'
N N 0.0311 0.0180 'International Tables Vol C Tables 4.2.6.8 and 6.1.1.4'
O O 0.0492 0.0322 'International Tables Vol C Tables 4.2.6.8 and 6.1.1.4'
W W -5.4734 5.5774 'International Tables Vol C Tables 4.2.6.8 and 6.1.1.4'

loop_
_geom_angle_atom_site_label_1
_geom_angle_atom_site_label_2
_geom_angle_atom_site_label_3
_geom_angle
_geom_angle_site_symmetry_1
_geom_angle_site_symmetry_3
_geom_angle_publ_flag
O1 W1 O2 83.3(2) . . ?
O1 W1 N1 145.9(3) . . ?
O1 W1 C1 129.0(3) . . ?
O1 W1 C2 91.8(3) . . ?
O2 W1 N1 76.3(3) . . ?
O2 W1 C1 90.7(3) . . ?
O2 W1 C2 98.1(3) . . ?
N2 W1 O1 100.7(3) . . ?
N2 W1 O2 163.0(3) . . ?
N2 W1 N1 92.1(3) . . ?
N2 W1 C1 99.2(4) . . ?
N2 W1 C2 98.3(4) . . ?
C1 W1 N1 78.7(3) . . ?
C1 W1 C2 39.0(4) . . ?
C2 W1 N1 117.7(3) . . ?
C27 O1 W1 155.6(6) . . ?
C31 O2 W1 166.8(6) . . ?
W1 N1 H1A 105.7 . . ?
W1 N1 H1B 105.7 . . ?
H1A N1 H1B 106.2 . . ?
C3 N1 W1 126.3(6) . . ?
C3 N1 H1A 105.7 . . ?
C3 N1 H1B 105.7 . . ?
C15 N2 W1 175.2(6) . . ?
W1 C1 H1C 116.5 . . ?
W1 C1 H1D 116.5 . . ?
H1C C1 H1D 113.5 . . ?
C2 C1 W1 71.4(5) . . ?
C2 C1 H1C 116.5 . . ?
C2 C1 H1D 116.5 . . ?
W1 C2 H2A 116.7 . . ?
W1 C2 H2B 116.7 . . ?
C1 C2 W1 69.6(6) . . ?
C1 C2 H2A 116.7 . . ?
C1 C2 H2B 116.7 . . ?
H2A C2 H2B 113.7 . . ?
C4 C3 N1 119.6(8) . . ?
C11 C3 N1 117.5(8) . . ?
C11 C3 C4 122.8(9) . . ?
C3 C4 C5 124.0(9) . . ?
C3 C4 C8 117.2(9) . . ?
C8 C4 C5 118.7(8) . . ?
C4 C5 H5 108.0 . . ?
C4 C5 C6 111.7(9) . . ?
C4 C5 C7 111.5(8) . . ?
C6 C5 H5 108.0 . . ?
C7 C5 H5 108.0 . . ?
C7 C5 C6 109.4(8) . . ?
C5 C6 H6A 109.5 . . ?
C5 C6 H6B 109.5 . . ?
C5 C6 H6C 109.5 . . ?
H6A C6 H6B 109.5 . . ?
H6A C6 H6C 109.5 . . ?
H6B C6 H6C 109.5 . . ?
C5 C7 H7A 109.5 . . ?
C5 C7 H7B 109.5 . . ?
C5 C7 H7C 109.5 . . ?
H7A C7 H7B 109.5 . . ?
H7A C7 H7C 109.5 . . ?
H7B C7 H7C 109.5 . . ?
C4 C8 H8 119.4 . . ?
C9 C8 C4 121.1(9) . . ?
C9 C8 H8 119.4 . . ?
C8 C9 H9 120.1 . . ?
C8 C9 C10 119.9(9) . . ?
C10 C9 H9 120.1 . . ?
C9 C10 H10 119.5 . . ?
C9 C10 C11 120.9(9) . . ?
C11 C10 H10 119.5 . . ?
C3 C11 C10 118.0(8) . . ?
C3 C11 C12 121.9(9) . . ?
C10 C11 C12 119.9(8) . . ?
C11 C12 H12 107.5 . . ?
C13 C12 C11 112.9(8) . . ?
C13 C12 H12 107.5 . . ?
C14 C12 C11 109.3(7) . . ?
C14 C12 H12 107.5 . . ?
C14 C12 C13 111.8(9) . . ?
C12 C13 H13A 109.5 . . ?
C12 C13 H13B 109.5 . . ?
C12 C13 H13C 109.5 . . ?
H13A C13 H13B 109.5 . . ?
H13A C13 H13C 109.5 . . ?
H13B C13 H13C 109.5 . . ?
C12 C14 H14A 109.5 . . ?
C12 C14 H14B 109.5 . . ?
C12 C14 H14C 109.5 . . ?
H14A C14 H14B 109.5 . . ?
H14A C14 H14C 109.5 . . ?
H14B C14 H14C 109.5 . . ?
N2 C15 C16 121.4(8) . . ?
N2 C15 C23 119.2(9) . . ?
C16 C15 C23 119.4(8) . . ?
C15 C16 C17 122.3(8) . . ?
C20 C16 C15 118.1(9) . . ?
C20 C16 C17 119.6(9) . . ?
C16 C17 H17 109.2 . . ?
C16 C17 C18 110.7(9) . . ?
C16 C17 C19 110.9(9) . . ?
C18 C17 H17 109.2 . . ?
C19 C17 H17 109.2 . . ?
C19 C17 C18 107.6(9) . . ?
C17 C18 H18A 109.5 . . ?
C17 C18 H18B 109.5 . . ?
C17 C18 H18C 109.5 . . ?
H18A C18 H18B 109.5 . . ?
H18A C18 H18C 109.5 . . ?
H18B C18 H18C 109.5 . . ?
C17 C19 H19A 109.5 . . ?
C17 C19 H19B 109.5 . . ?
C17 C19 H19C 109.5 . . ?
H19A C19 H19B 109.5 . . ?
H19A C19 H19C 109.5 . . ?
H19B C19 H19C 109.5 . . ?
C16 C20 H20 119.3 . . ?
C21 C20 C16 121.4(10) . . ?
C21 C20 H20 119.3 . . ?
C20 C21 H21 119.9 . . ?
C22 C21 C20 120.1(10) . . ?
C22 C21 H21 119.9 . . ?
C21 C22 H22 118.5 . . ?
C21 C22 C23 123.0(9) . . ?
C23 C22 H22 118.5 . . ?
C15 C23 C24 121.3(8) . . ?
C22 C23 C15 118.0(9) . . ?
C22 C23 C24 120.5(8) . . ?
C23 C24 H24 108.8 . . ?
C25 C24 C23 111.8(8) . . ?
C25 C24 H24 108.8 . . ?
C25 C24 C26 109.8(8) . . ?
C26 C24 C23 108.6(8) . . ?
C26 C24 H24 108.8 . . ?
C24 C25 H25A 109.5 . . ?
C24 C25 H25B 109.5 . . ?
C24 C25 H25C 109.5 . . ?
H25A C25 H25B 109.5 . . ?
H25A C25 H25C 109.5 . . ?
H25B C25 H25C 109.5 . . ?
C24 C26 H26A 109.5 . . ?
C24 C26 H26B 109.5 . . ?
C24 C26 H26C 109.5 . . ?
H26A C26 H26B 109.5 . . ?
H26A C26 H26C 109.5 . . ?
H26B C26 H26C 109.5 . . ?
O1 C27 C28 113.1(8) . . ?
O1 C27 C29 105.9(9) . . ?
O1 C27 C30 111.8(8) . . ?
C28 C27 C29 110.1(8) . . ?
C28 C27 C30 107.8(9) . . ?
C30 C27 C29 108.1(8) . . ?
F1 C28 F2 108.2(8) . . ?
F1 C28 F3 107.4(9) . . ?
F1 C28 C27 111.6(9) . . ?
F2 C28 F3 107.1(9) . . ?
F2 C28 C27 110.2(9) . . ?
F3 C28 C27 112.2(8) . . ?
F4 C29 F5 107.4(9) . . ?
F4 C29 C27 110.0(9) . . ?
F5 C29 C27 111.5(10) . . ?
F6 C29 F4 107.6(11) . . ?
F6 C29 F5 108.0(9) . . ?
F6 C29 C27 112.1(8) . . ?
F7 C30 F8 108.3(8) . . ?
F7 C30 F9 107.9(10) . . ?
F7 C30 C27 113.2(9) . . ?
F8 C30 C27 110.8(9) . . ?
F9 C30 F8 105.5(9) . . ?
F9 C30 C27 110.7(8) . . ?
O2 C31 C32 109.9(8) . . ?
O2 C31 C33 110.9(8) . . ?
O2 C31 C34 109.1(7) . . ?
C33 C31 C32 109.1(8) . . ?
C33 C31 C34 108.7(8) . . ?
C34 C31 C32 109.1(8) . . ?
F10 C32 F12 108.0(8) . . ?
F10 C32 C31 109.9(8) . . ?
F11 C32 F10 109.0(9) . . ?
F11 C32 F12 107.6(8) . . ?
F11 C32 C31 111.6(8) . . ?
F12 C32 C31 110.6(8) . . ?
F13 C33 F14 109.0(8) . . ?
F13 C33 F15 107.6(8) . . ?
F13 C33 C31 111.4(8) . . ?
F14 C33 F15 107.3(8) . . ?
F14 C33 C31 112.5(8) . . ?
F15 C33 C31 108.8(7) . . ?
F16 C34 C31 110.7(9) . . ?
F17 C34 F16 107.1(8) . . ?
F17 C34 F18 109.1(9) . . ?
F17 C34 C31 113.5(8) . . ?
F18 C34 F16 106.0(8) . . ?
F18 C34 C31 110.2(8) . . ?

loop_
_geom_bond_atom_site_label_1
_geom_bond_atom_site_label_2
_geom_bond_distance
_geom_bond_site_symmetry_2
_geom_bond_publ_flag
W1 O1 1.985(6) . ?
W1 O2 2.052(6) . ?
W1 N1 2.285(8) . ?
W1 N2 1.763(8) . ?
W1 C1 2.153(10) . ?
W1 C2 2.177(9) . ?
F1 C28 1.322(13) . ?
F2 C28 1.337(14) . ?
F3 C28 1.341(12) . ?
F4 C29 1.334(15) . ?
F5 C29 1.351(13) . ?
F6 C29 1.305(13) . ?
F7 C30 1.321(12) . ?
F8 C30 1.350(12) . ?
F9 C30 1.340(14) . ?
F10 C32 1.325(13) . ?
F11 C32 1.305(12) . ?
F12 C32 1.340(12) . ?
F13 C33 1.302(12) . ?
F14 C33 1.320(11) . ?
F15 C33 1.347(12) . ?
F16 C34 1.345(13) . ?
F17 C34 1.318(12) . ?
F18 C34 1.319(12) . ?
O1 C27 1.367(11) . ?
O2 C31 1.354(11) . ?
N1 H1A 0.9100 . ?
N1 H1B 0.9100 . ?
N1 C3 1.464(13) . ?
N2 C15 1.385(12) . ?
C1 H1C 0.9900 . ?
C1 H1D 0.9900 . ?
C1 C2 1.446(14) . ?
C2 H2A 0.9900 . ?
C2 H2B 0.9900 . ?
C3 C4 1.398(13) . ?
C3 C11 1.394(13) . ?
C4 C5 1.509(13) . ?
C4 C8 1.408(14) . ?
C5 H5 1.0000 . ?
C5 C6 1.558(16) . ?
C5 C7 1.543(14) . ?
C6 H6A 0.9800 . ?
C6 H6B 0.9800 . ?
C6 H6C 0.9800 . ?
C7 H7A 0.9800 . ?
C7 H7B 0.9800 . ?
C7 H7C 0.9800 . ?
C8 H8 0.9500 . ?
C8 C9 1.386(15) . ?
C9 H9 0.9500 . ?
C9 C10 1.392(14) . ?
C10 H10 0.9500 . ?
C10 C11 1.395(13) . ?
C11 C12 1.539(13) . ?
C12 H12 1.0000 . ?
C12 C13 1.527(13) . ?
C12 C14 1.510(14) . ?
C13 H13A 0.9800 . ?
C13 H13B 0.9800 . ?
C13 H13C 0.9800 . ?
C14 H14A 0.9800 . ?
C14 H14B 0.9800 . ?
C14 H14C 0.9800 . ?
C15 C16 1.431(15) . ?
C15 C23 1.440(13) . ?
C16 C17 1.517(14) . ?
C16 C20 1.404(14) . ?
C17 H17 1.0000 . ?
C17 C18 1.529(17) . ?
C17 C19 1.518(15) . ?
C18 H18A 0.9800 . ?
C18 H18B 0.9800 . ?
C18 H18C 0.9800 . ?
C19 H19A 0.9800 . ?
C19 H19B 0.9800 . ?
C19 H19C 0.9800 . ?
C20 H20 0.9500 . ?
C20 C21 1.379(16) . ?
C21 H21 0.9500 . ?
C21 C22 1.354(16) . ?
C22 H22 0.9500 . ?
C22 C23 1.380(14) . ?
C23 C24 1.531(14) . ?
C24 H24 1.0000 . ?
C24 C25 1.523(13) . ?
C24 C26 1.525(14) . ?
C25 H25A 0.9800 . ?
C25 H25B 0.9800 . ?
C25 H25C 0.9800 . ?
C26 H26A 0.9800 . ?
C26 H26B 0.9800 . ?
C26 H26C 0.9800 . ?
C27 C28 1.541(14) . ?
C27 C29 1.570(16) . ?
C27 C30 1.568(15) . ?
C31 C32 1.578(14) . ?
C31 C33 1.552(14) . ?
C31 C34 1.572(13) . ?

loop_
_geom_hbond_atom_site_label_D
_geom_hbond_atom_site_label_H
_geom_hbond_atom_site_label_A
_geom_hbond_distance_DH
_geom_hbond_distance_HA
_geom_hbond_distance_DA
_geom_hbond_angle_DHA
_geom_hbond_site_symmetry_A
_geom_hbond_publ_flag
N1 H1B F18 0.91 2.40 3.127(10) 136.6 . yes

loop_
_geom_torsion_atom_site_label_1
_geom_torsion_atom_site_label_2
_geom_torsion_atom_site_label_3
_geom_torsion_atom_site_label_4
_geom_torsion
_geom_torsion_site_symmetry_1
_geom_torsion_site_symmetry_2
_geom_torsion_site_symmetry_3
_geom_torsion_site_symmetry_4
_geom_torsion_publ_flag
W1 O1 C27 C28 23(2) . . . . ?
W1 O1 C27 C29 143.8(13) . . . . ?
W1 O1 C27 C30 -98.7(15) . . . . ?
W1 O2 C31 C32 109(2) . . . . ?
W1 O2 C31 C33 -12(3) . . . . ?
W1 O2 C31 C34 -132(2) . . . . ?
W1 N1 C3 C4 -86.5(9) . . . . ?
W1 N1 C3 C11 96.8(9) . . . . ?
O1 C27 C28 F1 40.0(13) . . . . ?
O1 C27 C28 F2 -80.2(11) . . . . ?
O1 C27 C28 F3 160.6(9) . . . . ?
O1 C27 C29 F4 -78.9(10) . . . . ?
O1 C27 C29 F5 162.0(8) . . . . ?
O1 C27 C29 F6 40.8(12) . . . . ?
O1 C27 C30 F7 167.3(9) . . . . ?
O1 C27 C30 F8 -70.7(11) . . . . ?
O1 C27 C30 F9 46.0(11) . . . . ?
O2 C31 C32 F10 41.2(11) . . . . ?
O2 C31 C32 F11 -79.9(10) . . . . ?
O2 C31 C32 F12 160.3(8) . . . . ?
O2 C31 C33 F13 46.3(10) . . . . ?
O2 C31 C33 F14 169.1(7) . . . . ?
O2 C31 C33 F15 -72.1(9) . . . . ?
O2 C31 C34 F16 -76.2(10) . . . . ?
O2 C31 C34 F17 163.4(9) . . . . ?
O2 C31 C34 F18 40.7(11) . . . . ?
N1 C3 C4 C5 3.3(14) . . . . ?
N1 C3 C4 C8 -174.7(8) . . . . ?
N1 C3 C11 C10 175.2(8) . . . . ?
N1 C3 C11 C12 0.2(12) . . . . ?
N2 C15 C16 C17 -1.0(14) . . . . ?
N2 C15 C16 C20 177.6(8) . . . . ?
N2 C15 C23 C22 -177.1(8) . . . . ?
N2 C15 C23 C24 -0.9(13) . . . . ?
C3 C4 C5 C6 120.1(11) . . . . ?
C3 C4 C5 C7 -117.1(10) . . . . ?
C3 C4 C8 C9 -0.6(14) . . . . ?
C3 C11 C12 C13 -149.2(9) . . . . ?
C3 C11 C12 C14 85.7(11) . . . . ?
C4 C3 C11 C10 -1.3(14) . . . . ?
C4 C3 C11 C12 -176.3(8) . . . . ?
C4 C8 C9 C10 -0.9(15) . . . . ?
C5 C4 C8 C9 -178.7(9) . . . . ?
C8 C4 C5 C6 -62.0(12) . . . . ?
C8 C4 C5 C7 60.8(13) . . . . ?
C8 C9 C10 C11 1.4(15) . . . . ?
C9 C10 C11 C3 -0.3(14) . . . . ?
C9 C10 C11 C12 174.8(9) . . . . ?
C10 C11 C12 C13 35.9(12) . . . . ?
C10 C11 C12 C14 -89.2(11) . . . . ?
C11 C3 C4 C5 179.7(9) . . . . ?
C11 C3 C4 C8 1.8(14) . . . . ?
C15 C16 C17 C18 108.3(12) . . . . ?
C15 C16 C17 C19 -132.3(10) . . . . ?
C15 C16 C20 C21 0.0(15) . . . . ?
C15 C23 C24 C25 147.0(8) . . . . ?
C15 C23 C24 C26 -91.6(10) . . . . ?
C16 C15 C23 C22 1.5(13) . . . . ?
C16 C15 C23 C24 177.6(8) . . . . ?
C16 C20 C21 C22 0.4(16) . . . . ?
C17 C16 C20 C21 178.6(10) . . . . ?
C20 C16 C17 C18 -70.3(13) . . . . ?
C20 C16 C17 C19 49.1(13) . . . . ?
C20 C21 C22 C23 0.2(17) . . . . ?
C21 C22 C23 C15 -1.1(15) . . . . ?
C21 C22 C23 C24 -177.3(9) . . . . ?
C22 C23 C24 C25 -37.0(12) . . . . ?
C22 C23 C24 C26 84.4(11) . . . . ?
C23 C15 C16 C17 -179.5(9) . . . . ?
C23 C15 C16 C20 -0.9(13) . . . . ?
C28 C27 C29 F4 43.7(12) . . . . ?
C28 C27 C29 F5 -75.4(11) . . . . ?
C28 C27 C29 F6 163.4(9) . . . . ?
C28 C27 C30 F7 42.5(11) . . . . ?
C28 C27 C30 F8 164.5(8) . . . . ?
C28 C27 C30 F9 -78.8(10) . . . . ?
C29 C27 C28 F1 -78.3(11) . . . . ?
C29 C27 C28 F2 161.5(8) . . . . ?
C29 C27 C28 F3 42.3(13) . . . . ?
C29 C27 C30 F7 -76.4(11) . . . . ?
C29 C27 C30 F8 45.5(11) . . . . ?
C29 C27 C30 F9 162.2(8) . . . . ?
C30 C27 C28 F1 164.0(8) . . . . ?
C30 C27 C28 F2 43.8(10) . . . . ?
C30 C27 C28 F3 -75.4(11) . . . . ?
C30 C27 C29 F4 161.2(9) . . . . ?
C30 C27 C29 F5 42.1(11) . . . . ?
C30 C27 C29 F6 -79.1(11) . . . . ?
C32 C31 C33 F13 -74.9(9) . . . . ?
C32 C31 C33 F14 47.9(10) . . . . ?
C32 C31 C33 F15 166.7(7) . . . . ?
C32 C31 C34 F16 43.8(11) . . . . ?
C32 C31 C34 F17 -76.6(11) . . . . ?
C32 C31 C34 F18 160.7(8) . . . . ?
C33 C31 C32 F10 163.1(8) . . . . ?
C33 C31 C32 F11 42.0(11) . . . . ?
C33 C31 C32 F12 -77.8(10) . . . . ?
C33 C31 C34 F16 162.7(8) . . . . ?
C33 C31 C34 F17 42.3(11) . . . . ?
C33 C31 C34 F18 -80.4(10) . . . . ?
C34 C31 C32 F10 -78.3(10) . . . . ?
C34 C31 C32 F11 160.6(8) . . . . ?
C34 C31 C32 F12 40.8(11) . . . . ?
C34 C31 C33 F13 166.3(8) . . . . ?
C34 C31 C33 F14 -71.0(10) . . . . ?
C34 C31 C33 F15 47.8(10) . . . . ?
